data_7156099
loop_
_publ_author_name
'Zeng, Fanxun'
'Zhang, Letian'
'Shao, Xusheng'
'Li, Zhong'
'Xu, Xiaoyong'

_publ_section_title
;
 Catalyst-free synthesis of thiazolidines via sequential
 hydrolysis/rearrangement reactions of 5-arylidenethiazolidin-4-ones at
 room temperature.
;
_journal_issue 11
_journal_name_full 'Organic &amp; biomolecular chemistry'
_journal_page_first 1932
_journal_page_last 1938
_journal_paper_doi 10.1039/c7ob02924a
_journal_volume 16
_journal_year 2018
_chemical_formula_sum 'C17 H14 N2 O4 S'
_chemical_formula_weight 342.36
_space_group_crystal_system monoclinic
_space_group_IT_number 14
_space_group_name_Hall '-P 2ybc'
_space_group_name_H-M_alt 'P 1 21/c 1'
_symmetry_space_group_name_Hall '-P 2ybc'
_symmetry_space_group_name_H-M 'P 1 21/c 1'
_atom_sites_solution_hydrogens geom
_audit_creation_method SHELXL-2013
_audit_update_record
;
2017-11-21 deposited with the CCDC.
2018-02-06 downloaded from the CCDC.
;
_cell_angle_alpha 90
_cell_angle_beta 93.755(4)
_cell_angle_gamma 90
_cell_formula_units_Z 4
_cell_length_a 7.6656(16)
_cell_length_b 19.475(4)
_cell_length_c 10.707(2)
_cell_measurement_reflns_used 2461
_cell_measurement_temperature 293(2)
_cell_measurement_theta_max 49.689
_cell_measurement_theta_min 4.348
_cell_volume 1595.0(6)
_computing_cell_refinement 'Bruker SMART'
_computing_data_collection 'Bruker SMART'
_computing_data_reduction 'Bruker SHELXTL'
_computing_molecular_graphics 'Bruker SHELXTL'
_computing_publication_material 'Bruker SHELXTL'
_computing_structure_refinement 'SHELXL-2013 (Sheldrick, 2013)'
_computing_structure_solution 'Bruker SHELXTL'
_diffrn_ambient_temperature 293(2)
_diffrn_measured_fraction_theta_full 0.970
_diffrn_measured_fraction_theta_max 1.000
_diffrn_measurement_device_type 'CCD area detector'
_diffrn_measurement_method 'phi and omega scans'
_diffrn_radiation_type MoK\a
_diffrn_radiation_wavelength 0.71073
_diffrn_reflns_av_R_equivalents 0.0312
_diffrn_reflns_av_unetI/netI 0.0324
_diffrn_reflns_Laue_measured_fraction_full 0.970
_diffrn_reflns_Laue_measured_fraction_max 1.000
_diffrn_reflns_limit_h_max 9
_diffrn_reflns_limit_h_min -9
_diffrn_reflns_limit_k_max 23
_diffrn_reflns_limit_k_min -12
_diffrn_reflns_limit_l_max 12
_diffrn_reflns_limit_l_min -12
_diffrn_reflns_number 8635
_diffrn_reflns_point_group_measured_fraction_full 0.970
_diffrn_reflns_point_group_measured_fraction_max 1.000
_diffrn_reflns_theta_full 25.242
_diffrn_reflns_theta_max 25.000
_diffrn_reflns_theta_min 2.091
_exptl_absorpt_coefficient_mu 0.227
_exptl_absorpt_correction_T_max 0.7456
_exptl_absorpt_correction_T_min 0.6058
_exptl_absorpt_correction_type multi-scan
_exptl_absorpt_process_details sadabs
_exptl_crystal_colour colorless
_exptl_crystal_density_diffrn 1.426
_exptl_crystal_description prismatic
_exptl_crystal_F_000 712
_exptl_crystal_size_max 0.200
_exptl_crystal_size_mid 0.170
_exptl_crystal_size_min 0.140
_refine_diff_density_max 0.334
_refine_diff_density_min -0.169
_refine_diff_density_rms 0.050
_refine_ls_extinction_method none
_refine_ls_goodness_of_fit_ref 1.053
_refine_ls_hydrogen_treatment constr
_refine_ls_matrix_type full
_refine_ls_number_parameters 218
_refine_ls_number_reflns 2804
_refine_ls_number_restraints 0
_refine_ls_restrained_S_all 1.053
_refine_ls_R_factor_all 0.0607
_refine_ls_R_factor_gt 0.0483
_refine_ls_shift/su_max 0.000
_refine_ls_shift/su_mean 0.000
_refine_ls_structure_factor_coef Fsqd
_refine_ls_weighting_details 'w=1/[\s^2^(Fo^2^)+(0.0594P)^2^+0.6680P] where P=(Fo^2^+2Fc^2^)/3'
_refine_ls_weighting_scheme calc
_refine_ls_wR_factor_gt 0.1196
_refine_ls_wR_factor_ref 0.1268
_reflns_Friedel_coverage 0.000
_reflns_number_gt 2245
_reflns_number_total 2804
_reflns_threshold_expression 'I > 2\s(I)'
_cod_data_source_file c7ob02924a2.cif
_cod_data_source_block cd17139
_cod_depositor_comments 'Adding full bibliography for 7156099.cif.'
_cod_database_code 7156099
_shelx_space_group_comment
; 
The symmetry employed for this shelxl refinement is uniquely defined 
by the following loop, which should always be used as a source of 
symmetry information in preference to the above space-group names. 
They are only intended as comments. 
;
_shelx_estimated_absorpt_t_min 0.956
_shelx_estimated_absorpt_t_max 0.969
_shelxl_version_number 2013-4

loop_
_space_group_symop_operation_xyz
'x, y, z'
'-x, y+1/2, -z+1/2'
'-x, -y, -z'
'x, -y-1/2, z-1/2'

loop_
_atom_site_label
_atom_site_type_symbol
_atom_site_fract_x
_atom_site_fract_y
_atom_site_fract_z
_atom_site_U_iso_or_equiv
_atom_site_adp_type
_atom_site_occupancy
_atom_site_site_symmetry_order
_atom_site_calc_flag
_atom_site_refinement_flags_posn
_atom_site_refinement_flags_adp
S1 S 0.22229(8) 0.32716(4) 0.70747(6) 0.0515(2) Uani 1 1 d . .
N1 N 0.4827(2) 0.35733(10) 0.57864(17) 0.0410(5) Uani 1 1 d . .
N2 N 0.2743(3) 0.18936(13) 0.5697(2) 0.0626(6) Uani 1 1 d . .
O1 O 0.2019(2) 0.46988(10) 0.50879(17) 0.0621(5) Uani 1 1 d . .
O2 O 0.0209(2) 0.47017(12) 0.66274(18) 0.0680(6) Uani 1 1 d . .
H2 H -0.0442 0.4900 0.6106 0.102 Uiso 1 1 calc R U
O3 O 0.1630(3) 0.19840(12) 0.6470(2) 0.0829(7) Uani 1 1 d . .
O4 O 0.2935(3) 0.13335(11) 0.5190(3) 0.0907(7) Uani 1 1 d . .
C1 C 0.2923(3) 0.41737(13) 0.7045(2) 0.0468(6) Uani 1 1 d . .
H1 H 0.2903 0.4374 0.7883 0.056 Uiso 1 1 calc R U
C2 C 0.4784(3) 0.41607(12) 0.6634(2) 0.0416(5) Uani 1 1 d . .
H2A H 0.4993 0.4581 0.6163 0.050 Uiso 1 1 calc R U
C3 C 0.3724(3) 0.30536(13) 0.5995(2) 0.0418(5) Uani 1 1 d . .
C4 C 0.3830(3) 0.24291(13) 0.5431(2) 0.0509(6) Uani 1 1 d . .
H4A H 0.4662 0.2363 0.4849 0.061 Uiso 1 1 calc R U
C5 C 0.1678(3) 0.45576(13) 0.6141(2) 0.0493(6) Uani 1 1 d . .
C6 C 0.6123(3) 0.41176(12) 0.7739(2) 0.0402(5) Uani 1 1 d . .
C7 C 0.6576(3) 0.47164(13) 0.8367(2) 0.0540(7) Uani 1 1 d . .
H7 H 0.6066 0.5129 0.8103 0.065 Uiso 1 1 calc R U
C8 C 0.7775(4) 0.47094(16) 0.9382(3) 0.0629(7) Uani 1 1 d . .
H8 H 0.8057 0.5114 0.9809 0.075 Uiso 1 1 calc R U
C9 C 0.8546(4) 0.41099(17) 0.9758(3) 0.0631(8) Uani 1 1 d . .
H9 H 0.9380 0.4107 1.0429 0.076 Uiso 1 1 calc R U
C10 C 0.8102(3) 0.35140(15) 0.9157(3) 0.0595(7) Uani 1 1 d . .
H10 H 0.8625 0.3104 0.9427 0.071 Uiso 1 1 calc R U
C11 C 0.6876(3) 0.35124(13) 0.8147(2) 0.0503(6) Uani 1 1 d . .
H11 H 0.6566 0.3102 0.7747 0.060 Uiso 1 1 calc R U
C12 C 0.6009(3) 0.35509(11) 0.4804(2) 0.0398(5) Uani 1 1 d . .
C13 C 0.7755(3) 0.34081(15) 0.5059(3) 0.0577(7) Uani 1 1 d . .
H13 H 0.8195 0.3327 0.5876 0.069 Uiso 1 1 calc R U
C14 C 0.8840(4) 0.33874(17) 0.4084(3) 0.0680(8) Uani 1 1 d . .
H14 H 1.0021 0.3291 0.4248 0.082 Uiso 1 1 calc R U
C15 C 0.8212(4) 0.35058(16) 0.2885(3) 0.0659(8) Uani 1 1 d . .
H15 H 0.8959 0.3490 0.2236 0.079 Uiso 1 1 calc R U
C16 C 0.6468(4) 0.36490(17) 0.2639(3) 0.0664(8) Uani 1 1 d . .
H16 H 0.6032 0.3731 0.1821 0.080 Uiso 1 1 calc R U
C17 C 0.5367(3) 0.36710(14) 0.3602(2) 0.0541(7) Uani 1 1 d . .
H17 H 0.4186 0.3767 0.3435 0.065 Uiso 1 1 calc R U

loop_
_atom_site_aniso_label
_atom_site_aniso_U_11
_atom_site_aniso_U_22
_atom_site_aniso_U_33
_atom_site_aniso_U_23
_atom_site_aniso_U_13
_atom_site_aniso_U_12
S1 0.0352(3) 0.0649(4) 0.0553(4) 0.0125(3) 0.0092(3) 0.0000(3)
N1 0.0318(10) 0.0441(11) 0.0471(11) -0.0005(9) 0.0027(8) -0.0029(8)
N2 0.0515(13) 0.0598(16) 0.0760(16) 0.0034(13) -0.0003(12) -0.0160(11)
O1 0.0443(10) 0.0847(14) 0.0575(11) 0.0182(10) 0.0056(8) 0.0208(9)
O2 0.0422(10) 0.0952(16) 0.0676(12) 0.0174(11) 0.0115(9) 0.0251(10)
O3 0.0664(13) 0.0829(16) 0.1020(17) 0.0075(13) 0.0244(13) -0.0293(11)
O4 0.0968(17) 0.0541(13) 0.122(2) -0.0084(13) 0.0121(15) -0.0275(12)
C1 0.0381(12) 0.0582(16) 0.0444(13) 0.0034(11) 0.0045(10) 0.0079(11)
C2 0.0371(12) 0.0417(13) 0.0460(12) 0.0041(10) 0.0021(10) 0.0018(10)
C3 0.0299(11) 0.0526(14) 0.0423(12) 0.0091(11) -0.0023(9) -0.0026(10)
C4 0.0421(13) 0.0511(15) 0.0596(15) 0.0029(12) 0.0042(11) -0.0113(11)
C5 0.0377(13) 0.0550(15) 0.0552(15) 0.0033(12) 0.0047(11) 0.0087(11)
C6 0.0318(11) 0.0438(13) 0.0452(12) 0.0022(10) 0.0033(9) 0.0011(10)
C7 0.0487(14) 0.0468(15) 0.0656(16) -0.0017(12) -0.0035(13) 0.0042(11)
C8 0.0586(17) 0.0642(18) 0.0643(17) -0.0130(14) -0.0090(14) -0.0059(14)
C9 0.0505(15) 0.083(2) 0.0539(15) 0.0071(15) -0.0103(12) -0.0077(15)
C10 0.0525(15) 0.0606(17) 0.0641(17) 0.0196(14) -0.0070(13) 0.0053(13)
C11 0.0469(14) 0.0460(14) 0.0570(15) 0.0050(12) -0.0039(12) -0.0009(11)
C12 0.0334(11) 0.0384(12) 0.0480(13) -0.0005(10) 0.0048(10) -0.0033(9)
C13 0.0391(13) 0.0770(19) 0.0568(15) 0.0045(14) 0.0016(12) 0.0029(12)
C14 0.0386(14) 0.089(2) 0.078(2) 0.0001(17) 0.0150(14) 0.0060(14)
C15 0.0596(17) 0.077(2) 0.0641(18) 0.0046(15) 0.0252(14) 0.0072(15)
C16 0.0630(18) 0.088(2) 0.0493(15) 0.0066(14) 0.0089(13) 0.0089(15)
C17 0.0403(13) 0.0692(18) 0.0526(15) 0.0057(13) 0.0023(11) 0.0053(12)

loop_
_atom_type_symbol
_atom_type_description
_atom_type_scat_dispersion_real
_atom_type_scat_dispersion_imag
_atom_type_scat_source
C C 0.0033 0.0016 'International Tables Vol C Tables 4.2.6.8 and 6.1.1.4'
H H 0.0000 0.0000 'International Tables Vol C Tables 4.2.6.8 and 6.1.1.4'
N N 0.0061 0.0033 'International Tables Vol C Tables 4.2.6.8 and 6.1.1.4'
O O 0.0106 0.0060 'International Tables Vol C Tables 4.2.6.8 and 6.1.1.4'
S S 0.1246 0.1234 'International Tables Vol C Tables 4.2.6.8 and 6.1.1.4'

loop_
_geom_angle_atom_site_label_1
_geom_angle_atom_site_label_2
_geom_angle_atom_site_label_3
_geom_angle
C3 S1 C1 90.87(11)
C3 N1 C12 122.17(19)
C3 N1 C2 116.46(19)
C12 N1 C2 121.36(18)
O4 N2 O3 121.8(2)
O4 N2 C4 119.2(3)
O3 N2 C4 118.9(3)
C5 O2 H2 109.5
C5 C1 C2 112.8(2)
C5 C1 S1 108.13(17)
C2 C1 S1 105.64(16)
C5 C1 H1 110.0
C2 C1 H1 110.0
S1 C1 H1 110.0
N1 C2 C6 113.54(18)
N1 C2 C1 104.61(18)
C6 C2 C1 112.03(19)
N1 C2 H2A 108.8
C6 C2 H2A 108.8
C1 C2 H2A 108.8
N1 C3 C4 122.8(2)
N1 C3 S1 112.15(18)
C4 C3 S1 125.06(18)
C3 C4 N2 122.0(2)
C3 C4 H4A 119.0
N2 C4 H4A 119.0
O1 C5 O2 124.8(2)
O1 C5 C1 123.0(2)
O2 C5 C1 112.1(2)
C11 C6 C7 119.0(2)
C11 C6 C2 123.0(2)
C7 C6 C2 118.0(2)
C8 C7 C6 120.7(2)
C8 C7 H7 119.7
C6 C7 H7 119.7
C9 C8 C7 119.9(3)
C9 C8 H8 120.1
C7 C8 H8 120.1
C8 C9 C10 120.2(3)
C8 C9 H9 119.9
C10 C9 H9 119.9
C9 C10 C11 120.5(3)
C9 C10 H10 119.8
C11 C10 H10 119.8
C6 C11 C10 119.8(2)
C6 C11 H11 120.1
C10 C11 H11 120.1
C17 C12 C13 120.4(2)
C17 C12 N1 118.7(2)
C13 C12 N1 120.9(2)
C14 C13 C12 118.9(3)
C14 C13 H13 120.5
C12 C13 H13 120.5
C15 C14 C13 121.1(3)
C15 C14 H14 119.5
C13 C14 H14 119.5
C14 C15 C16 119.7(3)
C14 C15 H15 120.2
C16 C15 H15 120.2
C15 C16 C17 120.0(3)
C15 C16 H16 120.0
C17 C16 H16 120.0
C12 C17 C16 120.0(2)
C12 C17 H17 120.0
C16 C17 H17 120.0

loop_
_geom_bond_atom_site_label_1
_geom_bond_atom_site_label_2
_geom_bond_distance
S1 C3 1.737(2)
S1 C1 1.838(3)
N1 C3 1.347(3)
N1 C12 1.433(3)
N1 C2 1.462(3)
N2 O4 1.232(3)
N2 O3 1.239(3)
N2 C4 1.376(3)
O1 C5 1.206(3)
O2 C5 1.302(3)
O2 H2 0.8200
C1 C5 1.511(3)
C1 C2 1.521(3)
C1 H1 0.9800
C2 C6 1.517(3)
C2 H2A 0.9800
C3 C4 1.362(3)
C4 H4A 0.9300
C6 C11 1.371(3)
C6 C7 1.379(3)
C7 C8 1.376(4)
C7 H7 0.9300
C8 C9 1.358(4)
C8 H8 0.9300
C9 C10 1.359(4)
C9 H9 0.9300
C10 C11 1.386(4)
C10 H10 0.9300
C11 H11 0.9300
C12 C17 1.368(3)
C12 C13 1.377(3)
C13 C14 1.377(4)
C13 H13 0.9300
C14 C15 1.361(4)
C14 H14 0.9300
C15 C16 1.374(4)
C15 H15 0.9300
C16 C17 1.375(4)
C16 H16 0.9300
C17 H17 0.9300

loop_
_geom_torsion_atom_site_label_1
_geom_torsion_atom_site_label_2
_geom_torsion_atom_site_label_3
_geom_torsion_atom_site_label_4
_geom_torsion
C3 S1 C1 C5 96.52(17)
C3 S1 C1 C2 -24.52(16)
C3 N1 C2 C6 93.6(2)
C12 N1 C2 C6 -85.2(2)
C3 N1 C2 C1 -28.8(2)
C12 N1 C2 C1 152.33(19)
C5 C1 C2 N1 -85.5(2)
S1 C1 C2 N1 32.4(2)
C5 C1 C2 C6 151.0(2)
S1 C1 C2 C6 -91.0(2)
C12 N1 C3 C4 10.7(3)
C2 N1 C3 C4 -168.1(2)
C12 N1 C3 S1 -170.71(16)
C2 N1 C3 S1 10.5(2)
C1 S1 C3 N1 9.19(17)
C1 S1 C3 C4 -172.3(2)
N1 C3 C4 N2 177.0(2)
S1 C3 C4 N2 -1.4(4)
O4 N2 C4 C3 -177.6(3)
O3 N2 C4 C3 0.3(4)
C2 C1 C5 O1 15.9(4)
S1 C1 C5 O1 -100.6(3)
C2 C1 C5 O2 -165.3(2)
S1 C1 C5 O2 78.2(2)
N1 C2 C6 C11 -20.7(3)
C1 C2 C6 C11 97.5(3)
N1 C2 C6 C7 160.2(2)
C1 C2 C6 C7 -81.5(3)
C11 C6 C7 C8 0.5(4)
C2 C6 C7 C8 179.6(2)
C6 C7 C8 C9 1.1(4)
C7 C8 C9 C10 -1.8(4)
C8 C9 C10 C11 0.8(4)
C7 C6 C11 C10 -1.5(4)
C2 C6 C11 C10 179.4(2)
C9 C10 C11 C6 0.9(4)
C3 N1 C12 C17 77.4(3)
C2 N1 C12 C17 -103.9(3)
C3 N1 C12 C13 -102.3(3)
C2 N1 C12 C13 76.5(3)
C17 C12 C13 C14 -0.1(4)
N1 C12 C13 C14 179.6(2)
C12 C13 C14 C15 0.0(5)
C13 C14 C15 C16 0.1(5)
C14 C15 C16 C17 -0.1(5)
C13 C12 C17 C16 0.0(4)
N1 C12 C17 C16 -179.6(2)
C15 C16 C17 C12 0.1(4)
